data_2004179
loop_
_publ_author_name
'Dupont, L.'
'Pirotte, B.'
'de Tullio, P.'
'Diouf, O.'
'Masereel, B.'
'Delarge, J.'

_publ_contact_author
;
           Dr L. Dupont
           Unit\'e de Cristallographie
           Institut de Physique B5
           Universit\'e de Li\`ege au Sart Tilman
           B-4000 Li\`ege, Belgium
;
_publ_section_title
;2,4,7-Trimethyl-2,3-dihydro-4<i>H</i>-pyrido[4,3-<i>e</i>]-1,2,4-thiadiazinium
 1,1-Dioxide Iodide
;
_journal_issue 11
_journal_name_full 'Acta Crystallographica Section C'
_journal_page_first 2412
_journal_page_last 2414
_journal_paper_doi 10.1107/S0108270195008006
_journal_volume 51
_journal_year 1995
_chemical_formula_moiety 'C9 H14 N3 O2 S 1+, I 1-'
_chemical_formula_sum 'C9 H14 I N3 O2 S'
_chemical_formula_weight 355.19
_chemical_name_systematic
;
 2,4,7-Trimethyl-2,3-dihydro-4H-pyrido[4,3-e]-1,2,4-thiadiazinium
 1,1-Dioxide
 Iodide
;
_space_group_IT_number 2
_symmetry_cell_setting triclinic
_symmetry_space_group_name_Hall '-P 1'
_symmetry_space_group_name_H-M 'P -1'
_audit_creation_method SHELXL
_cell_angle_alpha 109.410(9)
_cell_angle_beta 107.918(6)
_cell_angle_gamma 90.336(6)
_cell_formula_units_Z 2
_cell_length_a 7.9184(10)
_cell_length_b 8.9446(14)
_cell_length_c 10.861(2)
_cell_measurement_reflns_used 58
_cell_measurement_temperature 293(2)
_cell_measurement_theta_max 35.5
_cell_measurement_theta_min 23.7
_cell_volume 685.31(19)
_computing_cell_refinement 'DIF4 (Stoe & Cie, 1987a)'
_computing_data_collection 'DIF4 (Stoe & Cie, 1987a)'
_computing_data_reduction 'REDU4 (Stoe & Cie, 1987b)'
_computing_molecular_graphics 'ORTEPII (Johnson, 1976)'
_computing_publication_material SHELXL-93
_computing_structure_refinement 'SHELXL-93 (Sheldrick, 1993)'
_computing_structure_solution 'SHELXS-86 (Sheldrick, 1990)'
_diffrn_ambient_temperature 293(2)
_diffrn_measurement_device 'StoeSiemens AED 4-circle diffractometer'
_diffrn_measurement_method \w
_diffrn_radiation_monochromator graphite
_diffrn_radiation_source 'fine-focus sealed tube'
_diffrn_radiation_type CuK\a
_diffrn_radiation_wavelength 1.54180
_diffrn_reflns_av_R_equivalents 0.0209
_diffrn_reflns_av_sigmaI/netI 0.0231
_diffrn_reflns_limit_h_max 8
_diffrn_reflns_limit_h_min -8
_diffrn_reflns_limit_k_max 9
_diffrn_reflns_limit_k_min 0
_diffrn_reflns_limit_l_max 11
_diffrn_reflns_limit_l_min -11
_diffrn_reflns_number 2026
_diffrn_reflns_theta_max 57.53
_diffrn_reflns_theta_min 4.57
_diffrn_standards_decay_% 3.3
_diffrn_standards_interval_time '60 min'
_diffrn_standards_number 2
_exptl_absorpt_coefficient_mu 19.732
_exptl_absorpt_correction_T_max 0.1307
_exptl_absorpt_correction_T_min 0.0811
_exptl_absorpt_correction_type 'semi-empirical, \y scan (EMPIR; Stoe & Cie, 1987c)'
_exptl_crystal_colour colourless
_exptl_crystal_density_diffrn 1.721
_exptl_crystal_density_meas ?
_exptl_crystal_description prism
_exptl_crystal_F_000 348
_exptl_crystal_size_max 0.31
_exptl_crystal_size_mid 0.30
_exptl_crystal_size_min 0.13
_refine_diff_density_max 1.188
_refine_diff_density_min -2.836
_refine_ls_extinction_coef 0.0087(14)
_refine_ls_extinction_method 'SHELXL93 (Sheldrick, 1993)'
_refine_ls_goodness_of_fit_all 1.072
_refine_ls_goodness_of_fit_obs 1.091
_refine_ls_hydrogen_treatment
;
H atoms were placed at standard calculated positions and
restrained (included as riding atoms)
;
_refine_ls_matrix_type full
_refine_ls_number_parameters 149
_refine_ls_number_reflns 1877
_refine_ls_number_restraints 0
_refine_ls_restrained_S_all 1.098
_refine_ls_restrained_S_obs 1.091
_refine_ls_R_factor_all 0.0743
_refine_ls_R_factor_obs 0.0692
_refine_ls_shift/esd_max 0.006
_refine_ls_shift/esd_mean 0.000
_refine_ls_structure_factor_coef Fsqd
_refine_ls_weighting_details 'w = 1/[\s^2^(F~o~^2^)+(0.1567P)^2^+0.9261P] where P=(F~o~^2^+2F~c~^2^)/3'
_refine_ls_weighting_scheme calc
_refine_ls_wR_factor_all 0.2008
_refine_ls_wR_factor_obs 0.1896
_reflns_number_observed 1703
_reflns_number_total 1881
_reflns_observed_criterion >2sigma(I)
_cod_data_source_file pa1187.cif
_cod_data_source_block sm0133
_cod_depositor_comments
;
The following automatic conversions were performed:

'_exptl_crystal_density_meas' value 'not measured' was changed to '?'
- the value is perceived as not measured.

Automatic conversion script
Id: cif_fix_values 3008 2015-01-20 13:52:24Z robertas 

The following automatic conversions were performed:

'_refine_ls_weighting_scheme' value 'calc w =
1/[\s^2^(F~o~^2^)+(0.1567P)^2^+0.9261P] where P=(F~o~^2^+2F~c~^2^)/3'
was changed to 'calc'. New tag '_refine_ls_weighting_details' was
created. The value of the new tag was set to 'w =
1/[\s^2^(F~o~^2^)+(0.1567P)^2^+0.9261P] where
P=(F~o~^2^+2F~c~^2^)/3'.

Automatic conversion script
Id: cif_fix_values 3143 2015-03-26 13:38:13Z robertas 
;
_cod_original_cell_volume 685.3(2)
_cod_original_sg_symbol_H-M P-1
_cod_database_code 2004179

loop_
_symmetry_equiv_pos_as_xyz
'x, y, z'
'-x, -y, -z'

loop_
_atom_site_aniso_label
_atom_site_aniso_U_11
_atom_site_aniso_U_22
_atom_site_aniso_U_33
_atom_site_aniso_U_12
_atom_site_aniso_U_13
_atom_site_aniso_U_23
I1 0.0734(6) 0.0840(6) 0.0556(6) 0.0055(3) 0.0188(4) 0.0179(4)
S1 0.0603(13) 0.078(2) 0.0579(14) 0.0045(11) 0.0203(11) 0.0186(12)
O1 0.083(5) 0.093(5) 0.074(5) -0.013(4) 0.025(4) 0.020(4)
O2 0.073(4) 0.101(5) 0.082(5) 0.026(4) 0.034(4) 0.032(4)
N2 0.074(5) 0.078(5) 0.053(4) 0.008(4) 0.022(4) 0.020(4)
C3 0.084(7) 0.081(6) 0.060(6) 0.013(5) 0.023(5) 0.028(5)
N4 0.065(5) 0.077(5) 0.055(5) 0.009(4) 0.019(4) 0.025(4)
C5 0.070(6) 0.056(5) 0.053(5) 0.005(4) 0.023(5) 0.012(4)
C6 0.060(5) 0.092(7) 0.061(6) 0.016(5) 0.018(5) 0.023(5)
C7 0.069(6) 0.080(6) 0.065(6) 0.012(5) 0.030(5) 0.019(5)
N8 0.065(5) 0.080(5) 0.048(4) 0.005(4) 0.019(4) 0.015(4)
C9 0.061(5) 0.076(6) 0.056(5) 0.012(4) 0.015(4) 0.020(5)
C10 0.062(5) 0.068(5) 0.052(5) 0.007(4) 0.019(4) 0.016(4)
C11 0.087(8) 0.073(7) 0.067(6) 0.003(5) 0.025(6) -0.001(5)
C12 0.072(6) 0.090(7) 0.070(7) 0.020(5) 0.018(5) 0.033(6)
C13 0.093(8) 0.110(9) 0.081(8) 0.023(7) 0.036(7) 0.052(7)

loop_
_atom_site_label
_atom_site_occupancy
_atom_site_fract_x
_atom_site_fract_y
_atom_site_fract_z
_atom_site_U_iso_or_equiv
_atom_site_thermal_displace_type
_atom_site_calc_flag
_atom_site_refinement_flags
_atom_site_type_symbol
I1 1 .15578(8) .30980(8) .27817(6) .0734(5) Uani d . I
S1 1 -0.5279(3) .7794(3) .2600(3) .0668(7) Uani d . S
O1 1 -0.4445(11) .9375(10) .3069(9) .086(2) Uani d . O
O2 1 -0.4174(10) .6530(10) .2623(9) .083(2) Uani d . O
N2 1 -0.6678(12) .7379(11) .1039(9) .069(2) Uani d . N
C3 1 -0.8003(16) .8515(14) .1021(12) .074(3) Uani d . C
H3A 1 -0.8716(16) .8345(14) .0072(12) .089 Uiso calc R H
H3B 1 -0.7392(16) .9595(14) .1430(12) .089 Uiso calc R H
N4 1 -0.9180(11) .8335(10) .1786(9) .065(2) Uani d . N
C5 1 -0.8561(12) .8039(10) .2967(10) .061(2) Uani d . C
C6 1 -0.9664(14) .7946(14) .3749(11) .073(3) Uani d . C
H6 1 -01.0844(14) .8154(14) .3475(11) .087 Uiso calc R H
C7 1 -0.9020(15) .7562(13) .4882(12) .071(3) Uani d . C
H7 1 -0.9779(15) .7514(13) .5377(12) .085 Uiso calc R H
N8 1 -0.7319(11) .7237(10) .5344(8) .066(2) Uani d . N
C9 1 -0.6219(14) .7333(13) .4645(11) .066(2) Uani d . C
H9 1 -0.5047(14) .7115(13) .4951(11) .079 Uiso calc R H
C10 1 -0.6779(13) .7742(12) .3498(10) .062(2) Uani d . C
C11 1 -0.7433(16) .5687(13) .0265(12) .083(3) Uani d . C
H11A 1 -0.805(11) .533(4) .077(5) .124 Uiso calc R H
H11B 1 -0.649(2) .505(2) .015(9) .124 Uiso calc R H
H11C 1 -0.826(10) .559(2) -.062(4) .124 Uiso calc R H
C12 1 -01.1023(15) .8694(15) .1278(13) .078(3) Uani d . C
H12A 1 -01.136(5) .849(11) .030(2) .116 Uiso calc R H
H12B 1 -01.109(3) .980(3) .175(7) .116 Uiso calc R H
H12C 1 -01.182(2) .803(8) .145(9) .116 Uiso calc R H
C13 1 -0.6727(17) .6744(17) .6556(14) .088(3) Uani d . C
H13A 1 -0.689(12) .5600(17) .6261(15) .132 Uiso calc R H
H13B 1 -0.742(9) .718(10) .715(5) .132 Uiso calc R H
H13C 1 -0.549(4) .713(10) .705(6) .132 Uiso calc R H

loop_
_atom_type_symbol
_atom_type_description
_atom_type_scat_dispersion_real
_atom_type_scat_dispersion_imag
_atom_type_scat_source
C C 0.0181 0.0091 'International Tables Vol C Tables 4.2.6.8 and 6.1.1.4'
H H 0.0000 0.0000 'International Tables Vol C Tables 4.2.6.8 and 6.1.1.4'
N N 0.0311 0.0180 'International Tables Vol C Tables 4.2.6.8 and 6.1.1.4'
O O 0.0492 0.0322 'International Tables Vol C Tables 4.2.6.8 and 6.1.1.4'
S S 0.3331 0.5567 'International Tables Vol C Tables 4.2.6.8 and 6.1.1.4'
I I -0.3257 6.8362 'International Tables Vol C Tables 4.2.6.8 and 6.1.1.4'

loop_
_geom_angle_atom_site_label_1
_geom_angle_atom_site_label_2
_geom_angle_atom_site_label_3
_geom_angle
_geom_angle_publ_flag
O1 S1 O2 118.7(5) yes
O1 S1 N2 108.5(5) yes
O2 S1 N2 109.1(5) yes
O1 S1 C10 108.8(5) yes
O2 S1 C10 109.8(5) yes
N2 S1 C10 100.3(5) yes
C3 N2 C11 114.5(9) yes
C3 N2 S1 110.6(7) yes
C11 N2 S1 116.7(8) yes
N2 C3 N4 111.4(9) yes
N2 C3 H3A 109.4(6) ?
N4 C3 H3A 109.4(6) ?
N2 C3 H3B 109.4(6) ?
N4 C3 H3B 109.4(6) ?
H3A C3 H3B 108.0 ?
C5 N4 C3 121.8(8) yes
C5 N4 C12 121.7(9) yes
C3 N4 C12 116.1(9) yes
N4 C5 C6 122.2(9) yes
N4 C5 C10 122.7(9) yes
C6 C5 C10 115.0(9) yes
C7 C6 C5 120.4(10) yes
C7 C6 H6 119.8(6) ?
C5 C6 H6 119.8(6) ?
C6 C7 N8 123.3(10) yes
C6 C7 H7 118.3(6) ?
N8 C7 H7 118.3(6) ?
C9 N8 C7 118.3(9) yes
C9 N8 C13 121.2(9) yes
C7 N8 C13 120.4(9) yes
N8 C9 C10 121.4(9) yes
N8 C9 H9 119.3(6) ?
C10 C9 H9 119.3(6) ?
C9 C10 C5 121.6(9) yes
C9 C10 S1 119.0(8) yes
C5 C10 S1 119.3(8) yes
N2 C11 H11A 109.5(6) ?
N2 C11 H11B 109.5(6) ?
H11A C11 H11B 109.5 ?
N2 C11 H11C 109.5(6) ?
H11A C11 H11C 109.5 ?
H11B C11 H11C 109.5 ?
N4 C12 H12A 109.5(6) ?
N4 C12 H12B 109.5(6) ?
H12A C12 H12B 109.5 ?
N4 C12 H12C 109.5(6) ?
H12A C12 H12C 109.5 ?
H12B C12 H12C 109.5 ?
N8 C13 H13A 109.5(6) ?
N8 C13 H13B 109.5(6) ?
H13A C13 H13B 109.47(10) ?
N8 C13 H13C 109.5(6) ?
H13A C13 H13C 109.47(6) ?
H13B C13 H13C 109.5 ?

loop_
_geom_bond_atom_site_label_1
_geom_bond_atom_site_label_2
_geom_bond_distance
_geom_bond_publ_flag
S1 O1 1.414(9) yes
S1 O2 1.435(8) yes
S1 N2 1.631(9) yes
S1 C10 1.763(10) yes
N2 C3 1.465(14) yes
N2 C11 1.480(14) yes
C3 N4 1.466(14) yes
C3 H3A 0.97 ?
C3 H3B 0.97 ?
N4 C5 1.341(12) yes
N4 C12 1.472(14) yes
C5 C6 1.412(15) yes
C5 C10 1.414(14) yes
C6 C7 1.34(2) yes
C6 H6 0.93 ?
C7 N8 1.355(14) yes
C7 H7 0.93 ?
N8 C9 1.339(14) yes
N8 C13 1.468(14) yes
C9 C10 1.359(15) yes
C9 H9 0.93 ?
C11 H11A 0.96 ?
C11 H11B 0.96 ?
C11 H11C 0.96 ?
C12 H12A 0.96 ?
C12 H12B 0.96 ?
C12 H12C 0.96 ?
C13 H13A 0.96 ?
C13 H13B 0.96 ?
C13 H13C 0.96 ?

loop_
_geom_torsion_atom_site_label_1
_geom_torsion_atom_site_label_2
_geom_torsion_atom_site_label_3
_geom_torsion_atom_site_label_4
_geom_torsion
_geom_torsion_publ_flag
O1 S1 N2 C3 -57.9(8) yes
O2 S1 N2 C3 171.4(7) yes
C10 S1 N2 C3 56.1(8) yes
O1 S1 N2 C11 168.8(8) yes
O2 S1 N2 C11 38.1(9) yes
C10 S1 N2 C11 -77.2(9) yes
C11 N2 C3 N4 67.4(12) yes
S1 N2 C3 N4 -67.0(10) yes
N2 C3 N4 C5 39.0(14) yes
N2 C3 N4 C12 -148.3(10) yes
C3 N4 C5 C6 176.6(10) yes
C12 N4 C5 C6 4.3(15) yes
C3 N4 C5 C10 -5.6(14) yes
C12 N4 C5 C10 -177.9(9) yes
N4 C5 C6 C7 176.3(10) yes
C10 C5 C6 C7 -1.6(15) ?
C5 C6 C7 N8 -0.2(18) ?
C6 C7 N8 C9 1.1(16) ?
C6 C7 N8 C13 -176.9(11) yes
C7 N8 C9 C10 -0.1(15) ?
C13 N8 C9 C10 178.0(11) yes
N8 C9 C10 C5 -1.9(15) ?
N8 C9 C10 S1 -178.3(8) ?
N4 C5 C10 C9 -175.3(10) yes
C6 C5 C10 C9 2.7(14) ?
N4 C5 C10 S1 1.2(13) yes
C6 C5 C10 S1 179.1(8) ?
O1 S1 C10 C9 -94.9(9) yes
O2 S1 C10 C9 36.5(10) yes
N2 S1 C10 C9 151.3(8) yes
O1 S1 C10 C5 88.5(9) yes
O2 S1 C10 C5 -140.0(8) yes
N2 S1 C10 C5 -25.2(9) yes

loop_
_cod_related_entry_id
_cod_related_entry_database
_cod_related_entry_code
1 ChemSpider 21138667
